data_2209138
loop_
_publ_author_name
'Li-Rong Wen'
'Li-Na Zhai'
'Peng Liu'
'Ming Li'

_publ_section_title 5-Chloro-1-(4-chlorophenyl)-4-(2-methoxybenzoylhydrazonomethyl)-3-methyl-1<i>H</i>-pyrazole
_journal_coeditor_code CV2045
_journal_issue 6
_journal_name_full 'Acta Crystallographica Section E'
_journal_page_first o2361
_journal_page_last o2362
_journal_paper_doi 10.1107/S1600536806017922
_journal_volume 62
_journal_year 2006
_chemical_formula_iupac 'C19 H16 Cl2 N4 O2'
_chemical_formula_moiety 'C19 H16 Cl2 N4 O2'
_chemical_formula_sum 'C19 H16 Cl2 N4 O2'
_chemical_formula_weight 403.26
_chemical_name_systematic
;
5-Chloro-1-(4-chlorophenyl)-4-(2-methoxybenzoylhydrazonomethyl)-
3-methyl-1H-pyrazole
;
_space_group_IT_number 14
_symmetry_cell_setting monoclinic
_symmetry_space_group_name_Hall '-P 2yn'
_symmetry_space_group_name_H-M 'P 1 21/n 1'
_atom_sites_solution_hydrogens geom
_atom_sites_solution_primary direct
_atom_sites_solution_secondary difmap
_cell_angle_alpha 90.00
_cell_angle_beta 101.839(2)
_cell_angle_gamma 90.00
_cell_formula_units_Z 4
_cell_length_a 9.3332(10)
_cell_length_b 16.7115(19)
_cell_length_c 12.3865(14)
_cell_measurement_reflns_used 2774
_cell_measurement_temperature 293(2)
_cell_measurement_theta_max 22.64
_cell_measurement_theta_min 2.44
_cell_volume 1890.8(4)
_computing_cell_refinement 'SAINT (Bruker, 1999)'
_computing_data_collection 'SMART (Bruker,  1998)'
_computing_data_reduction SAINT
_computing_molecular_graphics 'SHELXTL (Bruker, 1999)'
_computing_publication_material SHELXTL
_computing_structure_refinement 'SHELXL97 (Sheldrick, 1997)'
_computing_structure_solution 'SHELXS97 (Sheldrick, 1997)'
_diffrn_ambient_temperature 293(2)
_diffrn_measured_fraction_theta_full 1.000
_diffrn_measured_fraction_theta_max 1.000
_diffrn_measurement_device_type 'Bruker APEX-II CCD area-detector'
_diffrn_measurement_method '\f and \w'
_diffrn_radiation_monochromator graphite
_diffrn_radiation_source 'fine-focus sealed tube'
_diffrn_radiation_type MoK\a
_diffrn_radiation_wavelength 0.71073
_diffrn_reflns_av_R_equivalents 0.0203
_diffrn_reflns_av_sigmaI/netI 0.0248
_diffrn_reflns_limit_h_max 9
_diffrn_reflns_limit_h_min -11
_diffrn_reflns_limit_k_max 19
_diffrn_reflns_limit_k_min -19
_diffrn_reflns_limit_l_max 14
_diffrn_reflns_limit_l_min -10
_diffrn_reflns_number 10116
_diffrn_reflns_theta_full 25.02
_diffrn_reflns_theta_max 25.02
_diffrn_reflns_theta_min 2.08
_diffrn_standards_number 0
_exptl_absorpt_coefficient_mu 0.366
_exptl_absorpt_correction_T_max 0.998
_exptl_absorpt_correction_T_min 0.885
_exptl_absorpt_correction_type multi-scan
_exptl_absorpt_process_details '(SADABS; Sheldrick, 1996)'
_exptl_crystal_colour colourless
_exptl_crystal_density_diffrn 1.417
_exptl_crystal_density_method 'not measured'
_exptl_crystal_description block
_exptl_crystal_F_000 832
_exptl_crystal_size_max 0.28
_exptl_crystal_size_mid 0.22
_exptl_crystal_size_min 0.20
_refine_diff_density_max 0.207
_refine_diff_density_min -0.224
_refine_ls_extinction_method none
_refine_ls_goodness_of_fit_ref 1.037
_refine_ls_hydrogen_treatment constr
_refine_ls_matrix_type full
_refine_ls_number_parameters 246
_refine_ls_number_reflns 3338
_refine_ls_number_restraints 0
_refine_ls_restrained_S_all 1.037
_refine_ls_R_factor_all 0.0533
_refine_ls_R_factor_gt 0.0351
_refine_ls_shift/su_max 0.001
_refine_ls_shift/su_mean 0.000
_refine_ls_structure_factor_coef Fsqd
_refine_ls_weighting_details 'calc w=1/[\s^2^(Fo^2^)+(0.0403P)^2^+0.4272P] where P=(Fo^2^+2Fc^2^)/3'
_refine_ls_weighting_scheme calc
_refine_ls_wR_factor_gt 0.0825
_refine_ls_wR_factor_ref 0.0908
_reflns_number_gt 2462
_reflns_number_total 3338
_reflns_threshold_expression I>2\s(I)
_cod_data_source_file cv2045.cif
_cod_data_source_block I
_cod_depositor_comments
;
The following automatic conversions were performed:
'_symmetry_cell_setting' value 'Monoclinic' changed to 'monoclinic'
according to '/home/saulius/struct/CIF-dictionaries/cif_core.dic'
dictionary named 'cif_core.dic' version 2.4.1 from 2010-06-29.

Automatic conversion script
Id: cif_fix_enum 1527 2010-12-29 10:47:43Z saulius 

The following automatic conversions were performed:

'_symmetry_cell_setting' value 'Monoclinic' changed to 'monoclinic'
according to /home/saulius/struct/CIF-dictionaries/cif_core.dic
dictionary named 'cif_core.dic' version 2.4.1 from 2010-06-29.

Automatic conversion script
Id: cif_fix_values 1715 2011-07-08 13:25:40Z adriana 
;
_cod_original_sg_symbol_H-M 'P 21/n'
_cod_database_code 2209138
_cod_database_fobs_code 2209138

loop_
_symmetry_equiv_pos_as_xyz
'x, y, z'
'-x+1/2, y+1/2, -z+1/2'
'-x, -y, -z'
'x-1/2, -y-1/2, z-1/2'

loop_
_atom_site_type_symbol
_atom_site_label
_atom_site_fract_x
_atom_site_fract_y
_atom_site_fract_z
_atom_site_U_iso_or_equiv
_atom_site_adp_type
_atom_site_calc_flag
_atom_site_refinement_flags
_atom_site_occupancy
Cl Cl1 1.07602(8) 0.20432(4) -0.36420(6) 0.0985(3) Uani d . 1
Cl Cl2 0.86797(6) 0.08248(3) 0.10691(4) 0.06968(19) Uani d . 1
O O1 0.20930(19) 0.07607(9) 0.31458(14) 0.0843(5) Uani d . 1
O O2 0.47333(17) -0.12149(8) 0.39147(12) 0.0699(4) Uani d . 1
N N1 0.67297(18) 0.13615(9) -0.06804(13) 0.0565(4) Uani d . 1
N N2 0.52624(19) 0.15084(9) -0.10476(14) 0.0596(4) Uani d . 1
N N3 0.42112(19) 0.05855(9) 0.19518(14) 0.0579(4) Uani d . 1
N N4 0.41514(19) 0.01509(9) 0.28839(13) 0.0589(4) Uani d . 1
H H4A 0.4834 -0.0187 0.3133 0.071 Uiso calc R 1
C C1 0.7711(2) 0.22835(11) -0.18525(17) 0.0622(6) Uani d . 1
H H1 0.7073 0.2677 -0.1705 0.075 Uiso calc R 1
C C2 0.8641(3) 0.24387(12) -0.25472(18) 0.0676(6) Uani d . 1
H H2 0.8638 0.2939 -0.2875 0.081 Uiso calc R 1
C C3 0.9582(2) 0.18512(13) -0.27609(17) 0.0643(6) Uani d . 1
C C4 0.9602(2) 0.11053(12) -0.22811(17) 0.0620(5) Uani d . 1
H H4 1.0244 0.0714 -0.2427 0.074 Uiso calc R 1
C C5 0.8668(2) 0.09466(11) -0.15877(16) 0.0597(5) Uani d . 1
H H5 0.8669 0.0444 -0.1264 0.072 Uiso calc R 1
C C6 0.7727(2) 0.15344(11) -0.13705(15) 0.0539(5) Uani d . 1
C C7 0.6954(2) 0.10023(11) 0.03204(16) 0.0536(5) Uani d . 1
C C8 0.5637(2) 0.09034(10) 0.06236(15) 0.0530(5) Uani d . 1
C C9 0.4618(2) 0.12378(11) -0.02696(16) 0.0552(5) Uani d . 1
C C10 0.2998(2) 0.13076(14) -0.03946(19) 0.0742(6) Uani d . 1
H H10A 0.2779 0.1679 0.0140 0.111 Uiso calc R 1
H H10B 0.2595 0.0793 -0.0281 0.111 Uiso calc R 1
H H10C 0.2577 0.1495 -0.1123 0.111 Uiso calc R 1
C C11 0.5412(2) 0.05187(11) 0.16170(16) 0.0552(5) Uani d . 1
H H11 0.6164 0.0213 0.2026 0.066 Uiso calc R 1
C C12 0.3033(2) 0.02484(12) 0.34146(18) 0.0603(5) Uani d . 1
C C13 0.2988(2) -0.03115(12) 0.43492(16) 0.0568(5) Uani d . 1
C C14 0.3767(2) -0.10315(12) 0.45685(16) 0.0576(5) Uani d . 1
C C15 0.3537(3) -0.15257(14) 0.54161(18) 0.0687(6) Uani d . 1
H H15 0.4060 -0.2001 0.5559 0.082 Uiso calc R 1
C C16 0.2552(3) -0.13213(17) 0.60402(19) 0.0810(7) Uani d . 1
H H16 0.2394 -0.1663 0.6597 0.097 Uiso calc R 1
C C17 0.1790(3) -0.06179(18) 0.5858(2) 0.0847(7) Uani d . 1
H H17 0.1127 -0.0477 0.6292 0.102 Uiso calc R 1
C C18 0.2018(2) -0.01192(15) 0.50202(18) 0.0719(6) Uani d . 1
H H18 0.1505 0.0361 0.4903 0.086 Uiso calc R 1
C C19 0.5441(3) -0.19740(15) 0.4020(2) 0.0890(8) Uani d . 1
H H19A 0.6106 -0.2005 0.4722 0.134 Uiso calc R 1
H H19B 0.5974 -0.2038 0.3440 0.134 Uiso calc R 1
H H19C 0.4721 -0.2390 0.3969 0.134 Uiso calc R 1

loop_
_atom_site_aniso_label
_atom_site_aniso_U_11
_atom_site_aniso_U_22
_atom_site_aniso_U_33
_atom_site_aniso_U_12
_atom_site_aniso_U_13
_atom_site_aniso_U_23
Cl1 0.1015(5) 0.0989(5) 0.0978(5) -0.0157(4) 0.0269(4) 0.0265(4)
Cl2 0.0671(3) 0.0726(4) 0.0614(3) 0.0022(3) -0.0053(3) 0.0177(3)
O1 0.0956(12) 0.0603(9) 0.1015(13) 0.0178(9) 0.0309(10) 0.0124(9)
O2 0.0809(10) 0.0595(9) 0.0706(9) 0.0097(8) 0.0182(8) 0.0107(7)
N1 0.0631(11) 0.0477(9) 0.0516(9) 0.0012(8) -0.0046(8) 0.0069(8)
N2 0.0662(11) 0.0503(9) 0.0551(10) 0.0056(8) -0.0043(9) 0.0051(8)
N3 0.0699(11) 0.0424(9) 0.0575(10) 0.0001(8) 0.0042(9) 0.0019(8)
N4 0.0629(11) 0.0533(9) 0.0578(10) 0.0024(8) 0.0059(8) 0.0074(8)
C1 0.0803(15) 0.0413(10) 0.0561(12) -0.0023(10) -0.0066(11) 0.0043(9)
C2 0.0870(16) 0.0455(11) 0.0606(13) -0.0161(11) -0.0075(12) 0.0115(10)
C3 0.0674(13) 0.0620(13) 0.0557(12) -0.0180(11) -0.0055(10) 0.0105(10)
C4 0.0651(13) 0.0547(12) 0.0594(12) -0.0014(10) -0.0030(11) 0.0067(10)
C5 0.0730(14) 0.0423(10) 0.0566(12) -0.0035(10) -0.0033(11) 0.0091(9)
C6 0.0630(12) 0.0450(10) 0.0459(11) -0.0064(9) -0.0073(9) 0.0036(9)
C7 0.0641(13) 0.0404(10) 0.0501(11) 0.0004(9) -0.0024(9) 0.0046(8)
C8 0.0665(13) 0.0374(9) 0.0506(11) 0.0008(9) 0.0012(10) -0.0015(8)
C9 0.0658(13) 0.0409(10) 0.0526(12) 0.0039(9) -0.0028(10) -0.0043(9)
C10 0.0701(15) 0.0729(15) 0.0715(15) 0.0117(11) -0.0043(12) 0.0005(12)
C11 0.0633(13) 0.0427(10) 0.0536(12) 0.0022(9) -0.0019(10) -0.0009(9)
C12 0.0667(13) 0.0458(11) 0.0654(13) -0.0031(10) 0.0068(11) -0.0079(10)
C13 0.0605(12) 0.0541(12) 0.0516(12) -0.0087(10) 0.0017(10) -0.0078(9)
C14 0.0587(12) 0.0586(12) 0.0507(12) -0.0080(10) 0.0005(10) -0.0049(10)
C15 0.0749(15) 0.0701(14) 0.0557(13) -0.0060(11) 0.0009(12) 0.0062(11)
C16 0.0877(18) 0.096(2) 0.0564(14) -0.0128(15) 0.0088(13) 0.0089(13)
C17 0.0833(17) 0.113(2) 0.0593(14) -0.0039(16) 0.0189(13) -0.0057(15)
C18 0.0730(15) 0.0779(15) 0.0620(14) 0.0038(12) 0.0073(12) -0.0085(12)
C19 0.0999(19) 0.0799(17) 0.0879(18) 0.0344(14) 0.0210(15) 0.0231(14)

loop_
_atom_type_symbol
_atom_type_description
_atom_type_scat_dispersion_real
_atom_type_scat_dispersion_imag
_atom_type_scat_source
C C 0.0033 0.0016 'International Tables Vol C Tables 4.2.6.8 and 6.1.1.4'
H H 0.0000 0.0000 'International Tables Vol C Tables 4.2.6.8 and 6.1.1.4'
N N 0.0061 0.0033 'International Tables Vol C Tables 4.2.6.8 and 6.1.1.4'
O O 0.0106 0.0060 'International Tables Vol C Tables 4.2.6.8 and 6.1.1.4'
Cl Cl 0.1484 0.1585 'International Tables Vol C Tables 4.2.6.8 and 6.1.1.4'

loop_
_geom_angle_atom_site_label_1
_geom_angle_atom_site_label_2
_geom_angle_atom_site_label_3
_geom_angle
_geom_angle_publ_flag
C14 O2 C19 119.75(17) ?
C7 N1 N2 109.78(17) yes
C7 N1 C6 130.21(17) ?
N2 N1 C6 119.83(15) ?
C9 N2 N1 105.69(15) yes
C11 N3 N4 114.58(17) ?
C12 N4 N3 120.85(17) ?
C12 N4 H4A 119.6 ?
N3 N4 H4A 119.6 ?
C2 C1 C6 119.4(2) ?
C2 C1 H1 120.3 ?
C6 C1 H1 120.3 ?
C1 C2 C3 119.86(19) ?
C1 C2 H2 120.1 ?
C3 C2 H2 120.1 ?
C2 C3 C4 120.9(2) ?
C2 C3 Cl1 120.10(17) ?
C4 C3 Cl1 119.03(19) ?
C5 C4 C3 119.5(2) ?
C5 C4 H4 120.3 ?
C3 C4 H4 120.3 ?
C4 C5 C6 119.79(18) ?
C4 C5 H5 120.1 ?
C6 C5 H5 120.1 ?
C5 C6 C1 120.6(2) ?
C5 C6 N1 119.71(17) ?
C1 C6 N1 119.60(19) ?
N1 C7 C8 109.05(17) yes
N1 C7 Cl2 121.61(16) ?
C8 C7 Cl2 129.01(15) ?
C7 C8 C9 103.59(18) yes
C7 C8 C11 125.81(18) ?
C9 C8 C11 130.6(2) ?
N2 C9 C8 111.88(18) yes
N2 C9 C10 120.17(18) ?
C8 C9 C10 128.0(2) ?
C9 C10 H10A 109.5 ?
C9 C10 H10B 109.5 ?
H10A C10 H10B 109.5 ?
C9 C10 H10C 109.5 ?
H10A C10 H10C 109.5 ?
H10B C10 H10C 109.5 ?
N3 C11 C8 121.95(18) ?
N3 C11 H11 119.0 ?
C8 C11 H11 119.0 ?
O1 C12 N4 122.3(2) ?
O1 C12 C13 121.1(2) ?
N4 C12 C13 116.62(18) ?
C18 C13 C14 117.3(2) ?
C18 C13 C12 116.41(19) ?
C14 C13 C12 126.1(2) ?
O2 C14 C15 122.66(19) ?
O2 C14 C13 117.19(18) ?
C15 C14 C13 120.1(2) ?
C16 C15 C14 120.6(2) ?
C16 C15 H15 119.7 ?
C14 C15 H15 119.7 ?
C15 C16 C17 120.7(2) ?
C15 C16 H16 119.7 ?
C17 C16 H16 119.7 ?
C16 C17 C18 119.2(2) ?
C16 C17 H17 120.4 ?
C18 C17 H17 120.4 ?
C17 C18 C13 122.1(2) ?
C17 C18 H18 119.0 ?
C13 C18 H18 119.0 ?
O2 C19 H19A 109.5 ?
O2 C19 H19B 109.5 ?
H19A C19 H19B 109.5 ?
O2 C19 H19C 109.5 ?
H19A C19 H19C 109.5 ?
H19B C19 H19C 109.5 ?

loop_
_geom_bond_atom_site_label_1
_geom_bond_atom_site_label_2
_geom_bond_distance
_geom_bond_publ_flag
Cl1 C3 1.731(2) ?
Cl2 C7 1.7117(19) ?
O1 C12 1.222(2) yes
O2 C14 1.365(2) yes
O2 C19 1.424(3) ?
N1 C7 1.354(2) yes
N1 N2 1.374(2) yes
N1 C6 1.416(3) ?
N2 C9 1.316(3) yes
N3 C11 1.278(2) yes
N3 N4 1.375(2) ?
N4 C12 1.352(3) ?
N4 H4A 0.8600 ?
C1 C2 1.367(3) ?
C1 C6 1.386(3) ?
C1 H1 0.9300 ?
C2 C3 1.379(3) ?
C2 H2 0.9300 ?
C3 C4 1.379(3) ?
C4 C5 1.369(3) ?
C4 H4 0.9300 ?
C5 C6 1.381(3) ?
C5 H5 0.9300 ?
C7 C8 1.367(3) yes
C8 C9 1.418(3) yes
C8 C11 1.441(3) ?
C9 C10 1.493(3) ?
C10 H10A 0.9600 ?
C10 H10B 0.9600 ?
C10 H10C 0.9600 ?
C11 H11 0.9300 ?
C12 C13 1.496(3) ?
C13 C18 1.386(3) ?
C13 C14 1.404(3) ?
C14 C15 1.387(3) ?
C15 C16 1.360(3) ?
C15 H15 0.9300 ?
C16 C17 1.368(4) ?
C16 H16 0.9300 ?
C17 C18 1.381(3) ?
C17 H17 0.9300 ?
C18 H18 0.9300 ?
C19 H19A 0.9600 ?
C19 H19B 0.9600 ?
C19 H19C 0.9600 ?

loop_
_geom_hbond_atom_site_label_D
_geom_hbond_atom_site_label_H
_geom_hbond_atom_site_label_A
_geom_hbond_site_symmetry_A
_geom_hbond_distance_DH
_geom_hbond_distance_HA
_geom_hbond_distance_DA
_geom_hbond_angle_DHA
_geom_hbond_publ_flag
N4 H4A O2 . 0.86 1.98 2.617(2) 129.7 yes
C2 H2 N3 4_665 0.93 2.54 3.421(2) 158.2 yes
C18 H18 O1 . 0.93 2.44 2.761(3) 100.0 ?

loop_
_geom_torsion_atom_site_label_1
_geom_torsion_atom_site_label_2
_geom_torsion_atom_site_label_3
_geom_torsion_atom_site_label_4
_geom_torsion
C7 N1 N2 C9 0.0(2)
C6 N1 N2 C9 175.64(16)
C11 N3 N4 C12 170.96(17)
C6 C1 C2 C3 0.0(3)
C1 C2 C3 C4 -0.1(3)
C1 C2 C3 Cl1 179.87(15)
C2 C3 C4 C5 0.3(3)
Cl1 C3 C4 C5 -179.65(15)
C3 C4 C5 C6 -0.4(3)
C4 C5 C6 C1 0.3(3)
C4 C5 C6 N1 178.02(17)
C2 C1 C6 C5 -0.1(3)
C2 C1 C6 N1 -177.80(17)
C7 N1 C6 C5 48.2(3)
N2 N1 C6 C5 -126.41(19)
C7 N1 C6 C1 -134.1(2)
N2 N1 C6 C1 51.3(2)
N2 N1 C7 C8 0.3(2)
C6 N1 C7 C8 -174.72(17)
N2 N1 C7 Cl2 -173.62(13)
C6 N1 C7 Cl2 11.3(3)
N1 C7 C8 C9 -0.5(2)
Cl2 C7 C8 C9 172.88(15)
N1 C7 C8 C11 177.69(17)
Cl2 C7 C8 C11 -8.9(3)
N1 N2 C9 C8 -0.3(2)
N1 N2 C9 C10 179.50(16)
C7 C8 C9 N2 0.5(2)
C11 C8 C9 N2 -177.56(18)
C7 C8 C9 C10 -179.28(19)
C11 C8 C9 C10 2.7(3)
N4 N3 C11 C8 177.07(16)
C7 C8 C11 N3 165.92(18)
C9 C8 C11 N3 -16.4(3)
N3 N4 C12 O1 -5.5(3)
N3 N4 C12 C13 173.86(16)
O1 C12 C13 C18 -12.5(3)
N4 C12 C13 C18 168.20(17)
O1 C12 C13 C14 163.60(19)
N4 C12 C13 C14 -15.7(3)
C19 O2 C14 C15 6.3(3)
C19 O2 C14 C13 -173.41(19)
C18 C13 C14 O2 -179.27(17)
C12 C13 C14 O2 4.7(3)
C18 C13 C14 C15 1.1(3)
C12 C13 C14 C15 -174.98(18)
O2 C14 C15 C16 -179.40(19)
C13 C14 C15 C16 0.3(3)
C14 C15 C16 C17 -1.2(4)
C15 C16 C17 C18 0.8(4)
C16 C17 C18 C13 0.6(4)
C14 C13 C18 C17 -1.5(3)
C12 C13 C18 C17 174.9(2)

loop_
_cod_related_entry_id
_cod_related_entry_database
_cod_related_entry_code
1 ChemSpider 21179297
